data_7154500
loop_
_publ_author_name
'Nath, Utpal'
'Banerjee, Ankush'
'Ghosh, Bidhan'
'Pan, Subhas Chandra'

_publ_section_title
;
 Organocatalytic asymmetric Michael addition of 1-acetylcyclohexene and
 1-acetylcyclopentene to nitroolefins.
;
_journal_issue 25
_journal_name_full 'Organic &amp; biomolecular chemistry'
_journal_page_first 7076
_journal_page_last 7083
_journal_paper_doi 10.1039/c5ob00878f
_journal_volume 13
_journal_year 2015
_chemical_formula_sum 'C16 H19 N O3'
_chemical_formula_weight 273.32
_chemical_name_systematic
; 
 ? 
;
_space_group_IT_number 14
_symmetry_cell_setting monoclinic
_symmetry_space_group_name_Hall '-P 2ybc'
_symmetry_space_group_name_H-M 'P 1 21/c 1'
_atom_sites_solution_hydrogens geom
_atom_sites_solution_primary direct
_atom_sites_solution_secondary difmap
_audit_creation_method SHELXL-97
_audit_update_record
;
2014-11-07 deposited with the CCDC.
2015-05-11 downloaded from the CCDC.
;
_cell_angle_alpha 90.00
_cell_angle_beta 109.456(5)
_cell_angle_gamma 90.00
_cell_formula_units_Z 4
_cell_length_a 13.9327(12)
_cell_length_b 5.8545(5)
_cell_length_c 18.9127(15)
_cell_measurement_reflns_used 1761
_cell_measurement_temperature 296(2)
_cell_measurement_theta_max 22.25
_cell_measurement_theta_min 2.01
_cell_volume 1454.6(2)
_computing_cell_refinement 'Bruker SMART'
_computing_data_collection 'Bruker SMART'
_computing_data_reduction 'Bruker SAINT'
_computing_molecular_graphics 'Bruker SHELXTL'
_computing_publication_material 'Bruker SHELXTL'
_computing_structure_refinement 'SHELXL-97 (Sheldrick, 1997)'
_computing_structure_solution 'SHELXS-97 (Sheldrick, 1990)'
_diffrn_ambient_temperature 296(2)
_diffrn_measured_fraction_theta_full 1.000
_diffrn_measured_fraction_theta_max 1.000
_diffrn_measurement_device_type 'CCD area detector'
_diffrn_measurement_method 'phi and omega scans'
_diffrn_radiation_monochromator graphite
_diffrn_radiation_source 'fine-focus sealed tube'
_diffrn_radiation_type MoK\a
_diffrn_radiation_wavelength 0.71073
_diffrn_reflns_av_R_equivalents 0.0501
_diffrn_reflns_av_sigmaI/netI 0.0537
_diffrn_reflns_limit_h_max 16
_diffrn_reflns_limit_h_min -16
_diffrn_reflns_limit_k_max 6
_diffrn_reflns_limit_k_min -6
_diffrn_reflns_limit_l_max 22
_diffrn_reflns_limit_l_min -22
_diffrn_reflns_number 13334
_diffrn_reflns_theta_full 24.99
_diffrn_reflns_theta_max 24.99
_diffrn_reflns_theta_min 1.55
_exptl_absorpt_coefficient_mu 0.086
_exptl_absorpt_correction_T_max 0.950
_exptl_absorpt_correction_T_min 0.932
_exptl_absorpt_correction_type multi-scan
_exptl_absorpt_process_details multi-scan
_exptl_crystal_colour colour-less
_exptl_crystal_density_diffrn 1.248
_exptl_crystal_density_method 'not measured'
_exptl_crystal_description block
_exptl_crystal_F_000 584
_exptl_crystal_size_max 0.32
_exptl_crystal_size_mid 0.28
_exptl_crystal_size_min 0.24
_refine_diff_density_max 0.205
_refine_diff_density_min -0.333
_refine_diff_density_rms 0.054
_refine_ls_extinction_method none
_refine_ls_goodness_of_fit_ref 1.235
_refine_ls_hydrogen_treatment none
_refine_ls_matrix_type full
_refine_ls_number_parameters 181
_refine_ls_number_reflns 2549
_refine_ls_number_restraints 0
_refine_ls_restrained_S_all 1.235
_refine_ls_R_factor_all 0.1735
_refine_ls_R_factor_gt 0.0901
_refine_ls_shift/su_max 0.000
_refine_ls_shift/su_mean 0.000
_refine_ls_structure_factor_coef Fsqd
_refine_ls_weighting_details 'calc w=1/[\s^2^(Fo^2^)+(0.0100P)^2^+2.0000P] where P=(Fo^2^+2Fc^2^)/3'
_refine_ls_weighting_scheme calc
_refine_ls_wR_factor_gt 0.1455
_refine_ls_wR_factor_ref 0.1667
_reflns_number_gt 1946
_reflns_number_total 2549
_reflns_threshold_expression >2sigma(I)
_cod_data_source_file c5ob00878f2.cif
_cod_data_source_block maa
_cod_depositor_comments
;
The following automatic conversions were performed:

'_symmetry_cell_setting' value 'Monoclinic' changed to 'monoclinic'
according to
/usr/data/users/saulius/crontab/automatic-downloads/rss-feeds/RSC/lib/dictionaries/cif_core.dic
dictionary named 'cif_core.dic' version 2.4.2 from 2011-04-26.

Automatic conversion script
Id: cif_fix_values 3271 2015-04-21 07:52:19Z andrius 

 Adding full bibliography for 7154500.cif.
;
_cod_original_sg_symbol_H-M 'P2(1)/c  '
_cod_database_code 7154500

loop_
_symmetry_equiv_pos_as_xyz
'x, y, z'
'-x, y+1/2, -z+1/2'
'-x, -y, -z'
'x, -y-1/2, z-1/2'

loop_
_atom_site_label
_atom_site_type_symbol
_atom_site_fract_x
_atom_site_fract_y
_atom_site_fract_z
_atom_site_U_iso_or_equiv
_atom_site_adp_type
_atom_site_occupancy
_atom_site_symmetry_multiplicity
_atom_site_calc_flag
_atom_site_refinement_flags
C8 C 0.2735(4) 0.3940(9) 0.0365(3) 0.0654(14) Uani 1 1 d .
H8 H 0.3085 0.2462 0.0460 0.078 Uiso 1 1 calc R
C7 C 0.2240(4) 0.4251(9) 0.0941(3) 0.0690(14) Uani 1 1 d .
H7 H 0.1888 0.5725 0.0839 0.083 Uiso 1 1 calc R
C6 C 0.1412(3) 0.2395(9) 0.0829(3) 0.0725(15) Uani 1 1 d .
H6A H 0.1733 0.0913 0.0958 0.087 Uiso 1 1 calc R
H6B H 0.1025 0.2699 0.1161 0.087 Uiso 1 1 calc R
C9 C 0.2023(3) 0.3928(9) -0.0448(3) 0.0689(14) Uani 1 1 d .
H9 H 0.1679 0.5413 -0.0529 0.083 Uiso 1 1 calc R
C10 C 0.1179(3) 0.2134(9) -0.0549(3) 0.0629(13) Uani 1 1 d .
H10 H 0.1515 0.0640 -0.0474 0.075 Uiso 1 1 calc R
C4 C 0.0437(4) 0.2156(12) -0.1353(3) 0.109(2) Uani 1 1 d .
H4A H -0.0028 0.0878 -0.1418 0.131 Uiso 1 1 calc R
H4B H 0.0037 0.3548 -0.1431 0.131 Uiso 1 1 calc R
C5 C 0.0708(4) 0.2354(10) 0.0036(3) 0.0833(17) Uani 1 1 d .
C2 C 0.1752(4) 0.3797(11) -0.1820(3) 0.0893(18) Uani 1 1 d .
H2A H 0.1446 0.5300 -0.1932 0.107 Uiso 1 1 calc R
H2B H 0.2116 0.3490 -0.2167 0.107 Uiso 1 1 calc R
C1 C 0.2501(4) 0.3752(12) -0.1010(3) 0.109(2) Uani 1 1 d .
H1A H 0.2886 0.2339 -0.0933 0.131 Uiso 1 1 calc R
H1B H 0.2978 0.5004 -0.0946 0.131 Uiso 1 1 calc R
C3 C 0.0926(4) 0.2019(12) -0.1920(3) 0.100(2) Uani 1 1 d .
H3A H 0.0414 0.2210 -0.2410 0.120 Uiso 1 1 calc R
H3B H 0.1221 0.0511 -0.1903 0.120 Uiso 1 1 calc R
C11 C 0.2955(3) 0.4328(9) 0.1743(2) 0.0565(12) Uani 1 1 d .
C12 C 0.3634(4) 0.2609(9) 0.2055(3) 0.0660(14) Uani 1 1 d .
H12 H 0.3671 0.1356 0.1763 0.079 Uiso 1 1 calc R
C16 C 0.2925(4) 0.6180(9) 0.2196(3) 0.0778(16) Uani 1 1 d .
H16 H 0.2469 0.7368 0.2004 0.093 Uiso 1 1 calc R
C13 C 0.4258(4) 0.2704(11) 0.2788(3) 0.0796(16) Uani 1 1 d .
H13 H 0.4708 0.1513 0.2987 0.096 Uiso 1 1 calc R
C15 C 0.3581(5) 0.6262(11) 0.2943(3) 0.0843(17) Uani 1 1 d .
H15 H 0.3573 0.7515 0.3243 0.101 Uiso 1 1 calc R
C14 C 0.4225(4) 0.4500(12) 0.3222(3) 0.0839(18) Uani 1 1 d .
H14 H 0.4650 0.4533 0.3719 0.101 Uiso 1 1 calc R
O1 O -0.0249(3) 0.2496(7) -0.0109(2) 0.1013(13) Uani 1 1 d .
O2 O 0.4396(3) 0.5124(9) 0.0574(2) 0.1215(19) Uani 1 1 d .
O3 O 0.3274(4) 0.7760(9) 0.0410(2) 0.1172(18) Uani 1 1 d .
N1 N 0.3541(4) 0.5767(11) 0.0453(2) 0.0845(16) Uani 1 1 d .

loop_
_atom_site_aniso_label
_atom_site_aniso_U_11
_atom_site_aniso_U_22
_atom_site_aniso_U_33
_atom_site_aniso_U_23
_atom_site_aniso_U_13
_atom_site_aniso_U_12
C8 0.068(3) 0.065(3) 0.061(3) -0.005(3) 0.018(3) -0.025(3)
C7 0.066(3) 0.071(4) 0.066(3) 0.005(3) 0.017(3) -0.002(3)
C6 0.058(3) 0.087(4) 0.069(3) 0.005(3) 0.016(3) -0.016(3)
C9 0.061(3) 0.085(4) 0.057(3) 0.006(3) 0.015(3) -0.022(3)
C10 0.057(3) 0.064(3) 0.062(3) -0.004(3) 0.012(3) -0.012(3)
C4 0.090(4) 0.143(6) 0.077(4) 0.001(4) 0.004(4) -0.053(4)
C5 0.062(4) 0.069(4) 0.104(5) 0.015(3) 0.008(4) -0.007(3)
C2 0.082(4) 0.126(5) 0.056(3) -0.002(3) 0.018(3) -0.019(4)
C1 0.097(4) 0.162(7) 0.070(4) -0.022(4) 0.029(4) -0.051(5)
C3 0.092(4) 0.134(6) 0.069(4) -0.032(4) 0.020(3) -0.029(4)
C11 0.052(3) 0.063(3) 0.052(3) 0.006(3) 0.014(2) -0.001(3)
C12 0.069(3) 0.062(4) 0.070(3) 0.003(3) 0.027(3) 0.009(3)
C16 0.074(4) 0.066(4) 0.096(4) 0.014(3) 0.032(3) 0.019(3)
C13 0.068(4) 0.091(5) 0.073(4) 0.013(4) 0.014(3) 0.012(3)
C15 0.105(5) 0.078(4) 0.072(4) -0.019(3) 0.033(4) -0.006(4)
C14 0.076(4) 0.109(6) 0.060(4) 0.004(4) 0.014(3) -0.011(4)
O1 0.079(3) 0.086(3) 0.118(3) 0.005(2) 0.006(2) 0.012(3)
O2 0.077(3) 0.187(5) 0.102(3) -0.023(3) 0.031(3) -0.043(3)
O3 0.128(4) 0.096(3) 0.117(4) 0.005(3) 0.025(3) -0.045(3)
N1 0.082(4) 0.112(5) 0.054(3) -0.004(3) 0.017(3) -0.037(4)

loop_
_atom_type_symbol
_atom_type_description
_atom_type_scat_dispersion_real
_atom_type_scat_dispersion_imag
_atom_type_scat_source
C C 0.0033 0.0016 'International Tables Vol C Tables 4.2.6.8 and 6.1.1.4'
H H 0.0000 0.0000 'International Tables Vol C Tables 4.2.6.8 and 6.1.1.4'
N N 0.0061 0.0033 'International Tables Vol C Tables 4.2.6.8 and 6.1.1.4'
O O 0.0106 0.0060 'International Tables Vol C Tables 4.2.6.8 and 6.1.1.4'

loop_
_geom_angle_atom_site_label_1
_geom_angle_atom_site_label_2
_geom_angle_atom_site_label_3
_geom_angle
C7 C8 N1 109.9(4)
C7 C8 C9 115.8(4)
N1 C8 C9 108.8(4)
C8 C7 C11 115.4(4)
C8 C7 C6 108.8(4)
C11 C7 C6 111.7(4)
C5 C6 C7 111.0(4)
C1 C9 C8 116.1(4)
C1 C9 C10 112.5(5)
C8 C9 C10 109.9(4)
C5 C10 C4 115.1(4)
C5 C10 C9 111.2(4)
C4 C10 C9 110.7(4)
C3 C4 C10 114.0(5)
O1 C5 C10 123.0(5)
O1 C5 C6 120.3(6)
C10 C5 C6 116.7(5)
C3 C2 C1 110.2(5)
C9 C1 C2 114.1(5)
C4 C3 C2 113.2(5)
C12 C11 C16 117.6(4)
C12 C11 C7 122.6(5)
C16 C11 C7 119.8(5)
C13 C12 C11 121.3(5)
C11 C16 C15 120.2(5)
C14 C13 C12 120.7(6)
C14 C15 C16 119.4(5)
C13 C14 C15 120.7(5)
O2 N1 O3 125.2(6)
O2 N1 C8 116.9(6)
O3 N1 C8 117.9(6)

loop_
_geom_bond_atom_site_label_1
_geom_bond_atom_site_label_2
_geom_bond_distance
C8 C7 1.481(6)
C8 N1 1.519(6)
C8 C9 1.527(6)
C7 C11 1.513(6)
C7 C6 1.548(6)
C6 C5 1.494(6)
C9 C1 1.434(6)
C9 C10 1.540(6)
C10 C5 1.467(7)
C10 C4 1.529(6)
C4 C3 1.451(7)
C5 O1 1.271(6)
C2 C3 1.517(7)
C2 C1 1.541(6)
C11 C12 1.373(6)
C11 C16 1.391(6)
C12 C13 1.370(6)
C16 C15 1.404(7)
C13 C14 1.344(7)
C15 C14 1.354(7)
O2 N1 1.196(6)
O3 N1 1.219(6)
